data_4100879
loop_
_publ_author_name
'Reyes-Ortega, Yasmi'
'Alc\'antara-Flores, Jos\'e L. '
'Hern\'andez-Galindo, Mar\'ia C.'
'Ram\'irez-Rosales, Daniel'
'Bern\`es, Sylvain'
'Ram\'irez-Garc\'ia, Ju\'an C.'
'Zamorano-Ulloa, Rafael'
'Escudero, Roberto'

_publ_section_title
;
Magnetic Properties and Crystal Structure of a One-dimensional Phase of
Tetrakis(\m~2~-benzoato-O,O'-bis(dimethylsulfoxide)-di-copper(II)
;
_journal_name_full 'Journal of the American Chemical Society'
_journal_year 2005
_chemical_formula_moiety 'C32 H32 Cu2 O10 S2'
_chemical_formula_sum 'C32 H32 Cu2 O10 S2'
_chemical_formula_weight 767.78
_chemical_melting_point 541
_space_group_IT_number 14
_symmetry_cell_setting monoclinic
_symmetry_space_group_name_Hall '-P 2yn'
_symmetry_space_group_name_H-M 'P 1 21/n 1'
_cell_angle_alpha 90.00
_cell_angle_beta 103.062(6)
_cell_angle_gamma 90.00
_cell_formula_units_Z 4
_cell_length_a 12.0407(9)
_cell_length_b 17.0916(13)
_cell_length_c 17.2680(15)
_cell_measurement_temperature 296(1)
_cell_volume 3461.7(5)
_diffrn_ambient_temperature 296(1)
_exptl_crystal_density_diffrn 1.473
_cod_depositor_comments
;
The following automatic conversions were performed:
'_symmetry_cell_setting' value 'Monoclinic' changed to 'monoclinic'
according to '/home/saulius/struct/CIF-dictionaries/cif_core.dic'
dictionary named 'cif_core.dic' version 2.4.1 from 2010-06-29.

Automatic conversion script
Id: cif_fix_enum 1527 2010-12-29 10:47:43Z saulius 
;
_cod_original_sg_symbol_H-M 'P 21/n'
_cod_database_code 4100879

loop_
_symmetry_equiv_pos_as_xyz
'x, y, z'
'-x+1/2, y+1/2, -z+1/2'
'-x, -y, -z'
'x-1/2, -y-1/2, z-1/2'

loop_
_atom_site_label
_atom_site_type_symbol
_atom_site_fract_x
_atom_site_fract_y
_atom_site_fract_z
_atom_site_U_iso_or_equiv
_atom_site_adp_type
_atom_site_occupancy
_atom_site_symmetry_multiplicity
_atom_site_calc_flag
_atom_site_refinement_flags
_atom_site_disorder_assembly
_atom_site_disorder_group
Cu1 Cu 0.56912(5) 0.80654(3) 0.75246(3) 0.04378(19) Uani 1 1 d . . .
Cu2 Cu 0.67104(5) 0.91665(3) 0.85141(3) 0.04380(19) Uani 1 1 d . . .
O1 O 0.6337(3) 0.8490(2) 0.93387(19) 0.0571(9) Uani 1 1 d . . .
C2 C 0.5698(4) 0.7896(3) 0.9176(3) 0.0467(11) Uani 1 1 d . . .
C3 C 0.5346(4) 0.7496(3) 0.9854(3) 0.0472(11) Uani 1 1 d . . .
C4 C 0.5864(5) 0.7700(3) 1.0635(3) 0.0594(14) Uani 1 1 d . . .
H4B H 0.6442 0.8073 1.0737 0.071 Uiso 1 1 calc R . .
C5 C 0.5509(6) 0.7344(4) 1.1257(3) 0.0760(17) Uani 1 1 d . . .
H5B H 0.5850 0.7479 1.1778 0.091 Uiso 1 1 calc R . .
C6 C 0.4665(6) 0.6797(4) 1.1114(4) 0.0804(19) Uani 1 1 d . . .
H6B H 0.4429 0.6564 1.1537 0.096 Uiso 1 1 calc R . .
C7 C 0.4167(6) 0.6590(4) 1.0353(4) 0.0803(18) Uani 1 1 d . . .
H7B H 0.3599 0.6210 1.0257 0.096 Uiso 1 1 calc R . .
C8 C 0.4503(5) 0.6944(3) 0.9720(3) 0.0626(14) Uani 1 1 d . . .
H8B H 0.4153 0.6805 0.9201 0.075 Uiso 1 1 calc R . .
O9 O 0.5354(3) 0.76127(19) 0.84958(19) 0.0541(8) Uani 1 1 d . . .
O11 O 0.8079(3) 0.8556(2) 0.8519(2) 0.0619(9) Uani 1 1 d . . .
C12 C 0.8084(4) 0.7909(3) 0.8182(3) 0.0495(12) Uani 1 1 d . . .
C13 C 0.9198(4) 0.7497(3) 0.8277(3) 0.0517(12) Uani 1 1 d . . .
C14 C 1.0201(5) 0.7909(4) 0.8511(4) 0.0729(16) Uani 1 1 d . . .
H14B H 1.0192 0.8448 0.8587 0.087 Uiso 1 1 calc R . .
C15 C 1.1238(6) 0.7500(5) 0.8633(4) 0.091(2) Uani 1 1 d . . .
H15B H 1.1923 0.7770 0.8782 0.109 Uiso 1 1 calc R . .
C16 C 1.1244(6) 0.6716(5) 0.8536(4) 0.089(2) Uani 1 1 d . . .
H16B H 1.1934 0.6449 0.8631 0.106 Uiso 1 1 calc R . .
C17 C 1.0250(6) 0.6312(4) 0.8301(4) 0.0838(19) Uani 1 1 d . . .
H17B H 1.0264 0.5774 0.8229 0.101 Uiso 1 1 calc R . .
C18 C 0.9238(5) 0.6696(3) 0.8172(3) 0.0655(15) Uani 1 1 d . . .
H18B H 0.8562 0.6416 0.8011 0.079 Uiso 1 1 calc R . .
O19 O 0.7212(3) 0.7574(2) 0.7773(2) 0.0582(9) Uani 1 1 d . . .
O21 O 0.6919(3) 0.9676(2) 0.7548(2) 0.0607(9) Uani 1 1 d . . .
C22 C 0.6688(4) 0.9363(3) 0.6869(3) 0.0490(12) Uani 1 1 d . . .
C23 C 0.7068(4) 0.9794(3) 0.6228(3) 0.0476(11) Uani 1 1 d . . .
C24 C 0.7938(5) 1.0345(3) 0.6435(3) 0.0629(14) Uani 1 1 d . . .
H24B H 0.8269 1.0439 0.6968 0.075 Uiso 1 1 calc R . .
C25 C 0.8312(5) 1.0755(4) 0.5843(4) 0.0753(17) Uani 1 1 d . . .
H25B H 0.8904 1.1114 0.5980 0.090 Uiso 1 1 calc R . .
C26 C 0.7805(6) 1.0627(4) 0.5060(4) 0.0760(17) Uani 1 1 d . . .
H26B H 0.8056 1.0899 0.4665 0.091 Uiso 1 1 calc R . .
C27 C 0.6939(6) 1.0105(4) 0.4858(3) 0.0779(18) Uani 1 1 d . . .
H27B H 0.6591 1.0031 0.4324 0.093 Uiso 1 1 calc R . .
C28 C 0.6563(5) 0.9681(3) 0.5434(3) 0.0639(14) Uani 1 1 d . . .
H28B H 0.5973 0.9322 0.5287 0.077 Uiso 1 1 calc R . .
O29 O 0.6181(3) 0.87166(19) 0.67099(19) 0.0575(9) Uani 1 1 d . . .
O31 O 0.5161(3) 0.9628(2) 0.8331(2) 0.0571(9) Uani 1 1 d . . .
C32 C 0.4328(4) 0.9357(3) 0.7822(3) 0.0503(12) Uani 1 1 d . . .
C33 C 0.3234(4) 0.9807(3) 0.7674(3) 0.0488(11) Uani 1 1 d . . .
C34 C 0.3185(4) 1.0547(3) 0.8005(3) 0.0577(13) Uani 1 1 d . . .
H34B H 0.3836 1.0761 0.8330 0.069 Uiso 1 1 calc R . .
C35 C 0.2186(5) 1.0960(3) 0.7855(3) 0.0659(15) Uani 1 1 d . . .
H35B H 0.2167 1.1450 0.8086 0.079 Uiso 1 1 calc R . .
C36 C 0.1234(5) 1.0672(4) 0.7382(4) 0.0758(17) Uani 1 1 d . . .
H36B H 0.0559 1.0957 0.7289 0.091 Uiso 1 1 calc R . .
C37 C 0.1266(5) 0.9944(4) 0.7031(4) 0.093(2) Uani 1 1 d . . .
H37B H 0.0616 0.9749 0.6688 0.112 Uiso 1 1 calc R . .
C38 C 0.2250(5) 0.9511(4) 0.7188(4) 0.0753(17) Uani 1 1 d . . .
H38B H 0.2256 0.9016 0.6966 0.090 Uiso 1 1 calc R . .
O39 O 0.4348(3) 0.8741(2) 0.7420(2) 0.0582(9) Uani 1 1 d . . .
O41 O 0.7717(3) 0.9982(2) 0.9337(2) 0.0676(10) Uani 1 1 d . . .
S42 S 0.75630(14) 1.07610(9) 0.96664(9) 0.0733(5) Uani 1 1 d . . .
C43 C 0.6368(8) 1.0653(5) 1.0088(5) 0.129(3) Uani 1 1 d . . .
H43D H 0.6569 1.0334 1.0557 0.194 Uiso 1 1 calc R . .
H43E H 0.5760 1.0409 0.9710 0.194 Uiso 1 1 calc R . .
H43F H 0.6125 1.1159 1.0227 0.194 Uiso 1 1 calc R . .
C44 C 0.6924(7) 1.1352(5) 0.8855(5) 0.123(3) Uani 1 1 d . . .
H44D H 0.7473 1.1472 0.8547 0.185 Uiso 1 1 calc R . .
H44E H 0.6658 1.1828 0.9046 0.185 Uiso 1 1 calc R . .
H44F H 0.6292 1.1078 0.8529 0.185 Uiso 1 1 calc R . .
O51 O 0.4923(3) 0.7151(2) 0.67392(19) 0.0643(10) Uani 1 1 d . . .
S52 S 0.50523(14) 0.71096(10) 0.59034(9) 0.0746(5) Uani 1 1 d . . .
C53 C 0.4375(6) 0.6231(4) 0.5510(4) 0.096(2) Uani 1 1 d . . .
H53D H 0.4822 0.5792 0.5748 0.145 Uiso 1 1 calc R . .
H53E H 0.4304 0.6220 0.4945 0.145 Uiso 1 1 calc R . .
H53F H 0.3631 0.6203 0.5623 0.145 Uiso 1 1 calc R . .
C54 C 0.4060(7) 0.7784(5) 0.5369(4) 0.118(3) Uani 1 1 d . . .
H54D H 0.4311 0.8307 0.5518 0.176 Uiso 1 1 calc R . .
H54E H 0.3328 0.7698 0.5487 0.176 Uiso 1 1 calc R . .
H54F H 0.4001 0.7715 0.4809 0.176 Uiso 1 1 calc R . .

loop_
_atom_site_aniso_label
_atom_site_aniso_U_11
_atom_site_aniso_U_22
_atom_site_aniso_U_33
_atom_site_aniso_U_23
_atom_site_aniso_U_13
_atom_site_aniso_U_12
Cu1 0.0474(4) 0.0411(3) 0.0408(3) -0.0038(2) 0.0057(3) -0.0013(3)
Cu2 0.0444(3) 0.0419(3) 0.0434(3) -0.0045(2) 0.0064(3) -0.0009(3)
O1 0.069(2) 0.054(2) 0.0466(18) -0.0013(16) 0.0081(17) -0.0130(19)
C2 0.045(3) 0.049(3) 0.045(3) 0.004(2) 0.009(2) 0.009(2)
C3 0.051(3) 0.041(3) 0.051(3) 0.002(2) 0.015(2) 0.008(2)
C4 0.071(4) 0.057(3) 0.048(3) 0.001(2) 0.009(3) -0.001(3)
C5 0.101(5) 0.077(4) 0.051(3) 0.006(3) 0.020(3) 0.005(4)
C6 0.114(6) 0.070(4) 0.068(4) 0.015(3) 0.045(4) 0.011(4)
C7 0.094(5) 0.060(4) 0.099(5) -0.001(3) 0.048(4) -0.014(3)
C8 0.069(4) 0.057(3) 0.065(3) -0.003(3) 0.022(3) -0.006(3)
O9 0.063(2) 0.0514(19) 0.0470(19) -0.0056(16) 0.0115(16) -0.0078(17)
O11 0.053(2) 0.056(2) 0.072(2) -0.0167(19) 0.0056(18) 0.0071(18)
C12 0.051(3) 0.055(3) 0.042(3) 0.000(2) 0.011(2) 0.002(3)
C13 0.050(3) 0.061(3) 0.044(3) -0.004(2) 0.010(2) 0.004(3)
C14 0.063(4) 0.079(4) 0.076(4) -0.013(3) 0.012(3) 0.011(3)
C15 0.053(4) 0.120(6) 0.092(5) -0.021(4) 0.001(3) 0.005(4)
C16 0.058(4) 0.107(6) 0.095(5) -0.021(4) 0.006(3) 0.026(4)
C17 0.074(4) 0.074(4) 0.099(5) -0.008(4) 0.011(4) 0.026(4)
C18 0.063(4) 0.066(3) 0.067(3) -0.009(3) 0.012(3) 0.012(3)
O19 0.053(2) 0.055(2) 0.064(2) -0.0084(17) 0.0078(18) 0.0087(18)
O21 0.079(3) 0.055(2) 0.051(2) -0.0005(17) 0.0187(18) -0.0097(19)
C22 0.042(3) 0.051(3) 0.053(3) 0.006(2) 0.008(2) 0.011(2)
C23 0.046(3) 0.045(3) 0.053(3) 0.005(2) 0.013(2) 0.003(2)
C24 0.062(3) 0.064(3) 0.062(3) 0.008(3) 0.012(3) -0.009(3)
C25 0.071(4) 0.076(4) 0.079(4) 0.012(3) 0.017(3) -0.021(3)
C26 0.099(5) 0.065(4) 0.070(4) 0.013(3) 0.032(4) -0.015(4)
C27 0.101(5) 0.082(4) 0.050(3) 0.004(3) 0.017(3) -0.006(4)
C28 0.068(4) 0.062(3) 0.063(3) 0.006(3) 0.017(3) -0.013(3)
O29 0.071(2) 0.050(2) 0.0511(19) 0.0008(16) 0.0125(17) -0.0170(18)
O31 0.0427(19) 0.064(2) 0.060(2) -0.0099(18) 0.0026(17) 0.0079(17)
C32 0.050(3) 0.057(3) 0.044(3) 0.006(2) 0.011(2) 0.000(2)
C33 0.047(3) 0.056(3) 0.043(2) 0.004(2) 0.007(2) 0.004(2)
C34 0.053(3) 0.059(3) 0.057(3) -0.010(3) 0.004(3) 0.002(3)
C35 0.060(4) 0.064(3) 0.070(3) -0.017(3) 0.008(3) 0.008(3)
C36 0.049(3) 0.083(4) 0.091(4) -0.017(4) 0.007(3) 0.019(3)
C37 0.053(4) 0.100(5) 0.113(5) -0.033(4) -0.012(4) 0.009(4)
C38 0.058(4) 0.074(4) 0.085(4) -0.022(3) 0.000(3) 0.008(3)
O39 0.050(2) 0.055(2) 0.064(2) -0.0053(18) 0.0012(17) 0.0097(17)
O41 0.074(3) 0.052(2) 0.071(2) -0.0218(18) 0.001(2) -0.0044(19)
S42 0.0788(11) 0.0593(9) 0.0724(9) -0.0163(7) -0.0025(8) -0.0008(8)
C43 0.145(8) 0.144(8) 0.111(6) -0.015(6) 0.055(6) 0.027(7)
C44 0.126(7) 0.083(5) 0.143(7) 0.030(5) -0.007(6) 0.010(5)
O51 0.088(3) 0.058(2) 0.0444(18) -0.0092(16) 0.0102(18) -0.022(2)
S52 0.0711(10) 0.0865(11) 0.0670(9) -0.0218(8) 0.0175(8) -0.0140(8)
C53 0.113(6) 0.092(5) 0.081(4) -0.040(4) 0.015(4) -0.029(4)
C54 0.135(7) 0.129(7) 0.073(4) 0.003(5) -0.012(5) 0.014(6)

loop_
_geom_bond_atom_site_label_1
_geom_bond_atom_site_label_2
_geom_bond_distance
_geom_bond_site_symmetry_2
_geom_bond_publ_flag
Cu1 O39 1.962(3) . ?
Cu1 O9 1.971(3) . ?
Cu1 O19 1.972(3) . ?
Cu1 O29 1.985(3) . ?
Cu1 O51 2.137(3) . ?
Cu1 Cu2 2.6494(8) . ?
Cu2 O21 1.947(3) . ?
Cu2 O11 1.949(3) . ?
Cu2 O1 1.964(3) . ?
Cu2 O31 1.984(3) . ?
Cu2 O41 2.157(3) . ?
O1 C2 1.266(6) . ?
C2 O9 1.251(5) . ?
C2 C3 1.498(7) . ?
C3 C8 1.366(7) . ?
C3 C4 1.397(7) . ?
C4 C5 1.384(8) . ?
C4 H4B 0.9300 . ?
C5 C6 1.361(9) . ?
C5 H5B 0.9300 . ?
C6 C7 1.362(9) . ?
C6 H6B 0.9300 . ?
C7 C8 1.388(8) . ?
C7 H7B 0.9300 . ?
C8 H8B 0.9300 . ?
O11 C12 1.251(6) . ?
C12 O19 1.262(6) . ?
C12 C13 1.491(7) . ?
C13 C14 1.378(8) . ?
C13 C18 1.383(7) . ?
C14 C15 1.404(8) . ?
C14 H14B 0.9300 . ?
C15 C16 1.351(10) . ?
C15 H15B 0.9300 . ?
C16 C17 1.362(9) . ?
C16 H16B 0.9300 . ?
C17 C18 1.357(8) . ?
C17 H17B 0.9300 . ?
C18 H18B 0.9300 . ?
O21 C22 1.262(6) . ?
C22 O29 1.263(6) . ?
C22 C23 1.486(7) . ?
C23 C28 1.381(7) . ?
C23 C24 1.392(7) . ?
C24 C25 1.396(8) . ?
C24 H24B 0.9300 . ?
C25 C26 1.370(8) . ?
C25 H25B 0.9300 . ?
C26 C27 1.357(8) . ?
C26 H26B 0.9300 . ?
C27 C28 1.387(7) . ?
C27 H27B 0.9300 . ?
C28 H28B 0.9300 . ?
O31 C32 1.263(6) . ?
C32 O39 1.264(6) . ?
C32 C33 1.496(7) . ?
C33 C38 1.383(7) . ?
C33 C34 1.395(7) . ?
C34 C35 1.367(7) . ?
C34 H34B 0.9300 . ?
C35 C36 1.343(8) . ?
C35 H35B 0.9300 . ?
C36 C37 1.388(8) . ?
C36 H36B 0.9300 . ?
C37 C38 1.371(8) . ?
C37 H37B 0.9300 . ?
C38 H38B 0.9300 . ?
O41 S42 1.475(4) . ?
S42 C44 1.757(7) . ?
S42 C43 1.763(8) . ?
C43 H43D 0.9600 . ?
C43 H43E 0.9600 . ?
C43 H43F 0.9600 . ?
C44 H44D 0.9600 . ?
C44 H44E 0.9600 . ?
C44 H44F 0.9600 . ?
O51 S52 1.488(4) . ?
S52 C54 1.764(8) . ?
S52 C53 1.770(6) . ?
C53 H53D 0.9600 . ?
C53 H53E 0.9600 . ?
C53 H53F 0.9600 . ?
C54 H54D 0.9600 . ?
C54 H54E 0.9600 . ?
C54 H54F 0.9600 . ?
